data_7250576
loop_
_publ_author_name
'Reinhard, Garrett L.'
'Dowling, Reed'
'Hewitt, Patrick'
'Varshney, Vikas'
'Simone, Davide L.'

_publ_section_title
;
 An efficient pathway to high persistence length helicenes from scalable
 [4]-helicene synthons
;
_journal_issue 26
_journal_name_full 'RSC Advances'
_journal_page_first 20935
_journal_page_last 20943
_journal_paper_doi 10.1039/D5RA02685G
_journal_volume 15
_journal_year 2025
_chemical_formula_moiety 'C58 H58 Br2 O6'
_chemical_formula_sum 'C58 H58 Br2 O6'
_chemical_formula_weight 1010.86
_chemical_name_systematic
;
11-bromo-benzophenanthren-3-yl (2-isopropyl-5-methyl-cyclohexyl) carbonate
;
_space_group_crystal_system monoclinic
_space_group_IT_number 4
_space_group_name_Hall 'P 2yb'
_space_group_name_H-M_alt 'P 1 21 1'
_atom_sites_solution_hydrogens geom
_atom_sites_solution_primary dual
_audit_creation_date 2025-05-27
_audit_creation_method
;
Olex2 1.5
(compiled 2025.04.05 svn.rf049d14d for OlexSys, GUI svn.r7224)
;
_audit_update_record
;
2025-06-03 deposited with the CCDC.	2025-06-11 downloaded from the CCDC.
;
_cell_angle_alpha 90
_cell_angle_beta 93.4810(10)
_cell_angle_gamma 90
_cell_formula_units_Z 2
_cell_length_a 9.26620(10)
_cell_length_b 8.5188(2)
_cell_length_c 31.2770(4)
_cell_measurement_reflns_used 7571
_cell_measurement_temperature 200.00(11)
_cell_measurement_theta_max 73.3150
_cell_measurement_theta_min 4.2180
_cell_volume 2464.35(7)
_computing_cell_refinement 'CrysAlisPro 1.171.42.94a (Rigaku OD, 2023)'
_computing_data_collection 'CrysAlisPro 1.171.42.94a (Rigaku OD, 2023)'
_computing_data_reduction 'CrysAlisPro 1.171.42.94a (Rigaku OD, 2023)'
_computing_molecular_graphics 'Olex2 1.5 (Dolomanov et al., 2009)'
_computing_publication_material 'Olex2 1.5 (Dolomanov et al., 2009)'
_computing_structure_refinement 'SHELXL 2019/3 (Sheldrick, 2015)'
_computing_structure_solution 'SHELXT  (Sheldrick, 2015)'
_diffrn_ambient_environment N~2~
_diffrn_ambient_temperature 200.00(11)
_diffrn_detector 'Hybrid Pixel Array Detector'
_diffrn_detector_area_resol_mean 10.0000
_diffrn_detector_type HyPix
_diffrn_measured_fraction_theta_full 0.998
_diffrn_measured_fraction_theta_max 0.945
_diffrn_measurement_details
;
List of Runs (angles in degrees, time in seconds):

  # Type    Start    End  Width  t~exp~   \w     \q     \k     \f   Frames
#--------------------------------------------------------------------------
  1  \w   -114.00 -26.00   0.50   11.78    --  -47.44 -76.00-108.00  176
  2  \w    -69.00  13.00   0.50   11.78    --  -47.44  76.00  17.00  164
  3  \w     -1.00  25.00   0.50   11.78    --   47.44 -76.00-108.00   52
  4  \w     48.00  73.00   0.50   11.78    --   47.44  76.00  17.00   50
  5  \w    -84.00 -59.00   0.50   47.11    --  -91.75  76.00  17.00   50
  6  \w   -140.00-115.00   0.50   47.11    --  -91.75 -76.00-108.00   50
  7  \w     88.00 167.00   0.50   47.11    --  105.75  76.00  17.00  158
  8  \w     62.00  98.00   0.50   47.11    --  105.75 -76.00-108.00   72
  9  \w    -68.00 -17.00   0.50   11.78    --  -47.44 125.00 150.00  102
 10  \w    -51.00 -25.00   0.50   47.11    --  -91.75  45.00 -30.00   52
 11  \w    -49.00 -21.00   0.50   47.11    --  -91.75  45.00   0.00   56
 12  \w    -45.00 -20.00   0.50   47.11    --  -91.75  45.00  90.00   50
 13  \w    -49.00 -22.00   0.50   47.11    --  -91.75  45.00 150.00   54
 14  \w   -159.00-117.00   0.50   47.11    --  -91.75 -77.00 150.00   84
 15  \w    -51.00 -26.00   0.50   47.11    --  -91.75  45.00-150.00   50
 16  \w   -163.00-110.00   0.50   47.11    --  -91.75 -61.00   0.00  106
 17  \w    -68.00 -39.00   0.50   47.11    --  -91.75  61.00  90.00   58
 18  \w     41.00  71.00   0.50   47.11    --  105.75 -61.00-180.00   60
 19  \w     96.00 126.00   0.50   47.11    --  105.75 125.00-150.00   60
 20  \w     37.00  71.00   0.50   47.11    --  105.75 -61.00 150.00   68
 21  \w    135.00 160.00   0.50   47.11    --  105.75 125.00-150.00   50
 22  \w     33.00  71.00   0.50   47.11    --  105.75 -61.00 -30.00   76
 23  \w     37.00  69.00   0.50   47.11    --  105.75 -61.00-120.00   64
 24  \w     38.00 104.00   0.50   47.11    --  105.75 -77.00 -60.00  132
 25  \w     43.00  69.00   0.50   47.11    --  105.75 -61.00  30.00   52
 26  \w     38.00  70.00   0.50   47.11    --  105.75 -61.00  90.00   64
 27  \w     62.00  87.00   0.50   47.11    --  105.75 -95.00-180.00   50
;
_diffrn_measurement_device 'four-circle diffractometer'
_diffrn_measurement_device_type 'XtaLAB Synergy, Dualflex, HyPix'
_diffrn_measurement_method '\w scans'
_diffrn_orient_matrix_type 'CrysAlisPro convention (1999,Acta A55,543-557)'
_diffrn_orient_matrix_UB_11 0.0466810000
_diffrn_orient_matrix_UB_12 -0.1061027000
_diffrn_orient_matrix_UB_13 -0.0365711000
_diffrn_orient_matrix_UB_21 -0.0816814000
_diffrn_orient_matrix_UB_22 0.1072003000
_diffrn_orient_matrix_UB_23 -0.0329465000
_diffrn_orient_matrix_UB_31 0.1374177000
_diffrn_orient_matrix_UB_32 0.0998163000
_diffrn_orient_matrix_UB_33 -0.0035157000
_diffrn_radiation_monochromator mirror
_diffrn_radiation_probe x-ray
_diffrn_radiation_type 'Cu K\a'
_diffrn_radiation_wavelength 1.54184
_diffrn_reflns_av_R_equivalents 0.0328
_diffrn_reflns_av_unetI/netI 0.0388
_diffrn_reflns_Laue_measured_fraction_full 0.998
_diffrn_reflns_Laue_measured_fraction_max 0.945
_diffrn_reflns_limit_h_max 11
_diffrn_reflns_limit_h_min -8
_diffrn_reflns_limit_k_max 10
_diffrn_reflns_limit_k_min -9
_diffrn_reflns_limit_l_max 39
_diffrn_reflns_limit_l_min -37
_diffrn_reflns_number 18195
_diffrn_reflns_point_group_measured_fraction_full 0.794
_diffrn_reflns_point_group_measured_fraction_max 0.733
_diffrn_reflns_theta_full 67.684
_diffrn_reflns_theta_max 76.793
_diffrn_reflns_theta_min 4.248
_diffrn_source 'micro-focus sealed X-ray tube'
_diffrn_source_type 'PhotonJet (Cu) X-ray Source'
_exptl_absorpt_coefficient_mu 2.490
_exptl_absorpt_correction_T_max 0.70548
_exptl_absorpt_correction_T_min 0.68631
_exptl_absorpt_correction_type sphere
_exptl_absorpt_process_details
;
CrysAlisPro 1.171.42.94a (Rigaku Oxford Diffraction, 2023)
Spherical absorption correction
using equivalent radius and absorption coefficient.
Empirical absorption correction using spherical harmonics,
implemented in SCALE3 ABSPACK scaling algorithm.
;
_exptl_crystal_colour 'clear colorless'
_exptl_crystal_density_diffrn 1.362
_exptl_crystal_description sphere
_exptl_crystal_F_000 1048
_exptl_crystal_recrystallization_method 'Re-crystallisation from solvent: Acetonitrile'
_exptl_crystal_size_max 0.039
_exptl_crystal_size_mid 0.009
_exptl_crystal_size_min 0.007
_exptl_crystal_size_rad 0.400
_refine_diff_density_max 0.745
_refine_diff_density_min -0.357
_refine_diff_density_rms 0.051
_refine_ls_abs_structure_details
;
 Flack x determined using 1782 quotients [(I+)-(I-)]/[(I+)+(I-)]
 (Parsons, Flack and Wagner, Acta Cryst. B69 (2013) 249-259).
;
_refine_ls_abs_structure_Flack -0.035(9)
_refine_ls_extinction_method none
_refine_ls_goodness_of_fit_ref 1.019
_refine_ls_hydrogen_treatment constr
_refine_ls_matrix_type full
_refine_ls_number_parameters 601
_refine_ls_number_reflns 7620
_refine_ls_number_restraints 1
_refine_ls_restrained_S_all 1.019
_refine_ls_R_factor_all 0.0528
_refine_ls_R_factor_gt 0.0407
_refine_ls_shift/su_max 0.002
_refine_ls_shift/su_mean 0.000
_refine_ls_structure_factor_coef Fsqd
_refine_ls_weighting_details 'w=1/[\s^2^(Fo^2^)+(0.0649P)^2^+0.4399P] where P=(Fo^2^+2Fc^2^)/3'
_refine_ls_weighting_scheme calc
_refine_ls_wR_factor_gt 0.1036
_refine_ls_wR_factor_ref 0.1102
_reflns_Friedel_coverage 0.450
_reflns_Friedel_fraction_full 0.556
_reflns_Friedel_fraction_max 0.489
_reflns_number_gt 6286
_reflns_number_total 7620
_reflns_threshold_expression 'I > 2\s(I)'
_cod_data_source_file d5ra02685g2.cif
_cod_data_source_block 4helicenementhylbromide200k_adsorpt
_cod_original_formula_sum '2(C29 H29 Br O3)'
_cod_database_code 7250576
_shelx_shelxl_version_number 2016/6
_chemical_oxdiff_formula 'C29 H28 O3 Br'
_chemical_oxdiff_usercomment 'possible debrominated product'
_shelx_space_group_comment
;
The symmetry employed for this shelxl refinement is uniquely defined
by the following loop, which should always be used as a source of
symmetry information in preference to the above space-group names.
They are only intended as comments.
;
_olex2_refinement_description
;
1.a Ternary CH refined with riding coordinates:
 C24(H24), C57(H57), C25(H25), C28(H28), C61(H61), C30(H30), C63(H63), C58(H58)
1.b Secondary CH2 refined with riding coordinates:
 C29(H29A,H29B), C62(H62A,H62B), C26(H26A,H26B), C27(H27A,H27B), C60(H60A,
 H60B), C59(H59A,H59B)
1.c Aromatic/amide H refined with riding coordinates:
 C51(H51), C17(H17), C18(H18), C4(H4), C37(H37), C50(H50), C42(H42), C48(H48),
 C9(H9), C10(H10), C6(H6), C45(H45), C43(H43), C15(H15), C7(H7), C12(H12),
 C13(H13), C46(H46), C39(H39), C40(H40)
1.d Idealised Me refined as rotating group:
 C32(H32A,H32B,H32C), C66(H66A,H66B,H66C), C65(H65A,H65B,H65C), C33(H33A,H33B,
 H33C), C31(H31A,H31B,H31C), C64(H64A,H64B,H64C)
;
_olex2_submission_special_instructions 'No special instructions were received'
_oxdiff_exptl_absorpt_empirical_details
;
Empirical correction (ABSPACK) includes:
- Absorption correction using spherical harmonics
- Frame scaling
;
_oxdiff_exptl_absorpt_empirical_full_max 1.329
_oxdiff_exptl_absorpt_empirical_full_min 0.743

loop_
_space_group_symop_operation_xyz
'x, y, z'
'-x, y+1/2, -z'

loop_
_atom_site_label
_atom_site_type_symbol
_atom_site_fract_x
_atom_site_fract_y
_atom_site_fract_z
_atom_site_U_iso_or_equiv
_atom_site_adp_type
_atom_site_occupancy
_atom_site_site_symmetry_order
_atom_site_calc_flag
_atom_site_refinement_flags_posn
_atom_site_refinement_flags_adp
_atom_site_refinement_flags_occupancy
_atom_site_disorder_assembly
_atom_site_disorder_group
Br23 Br 0.26431(7) 0.66293(8) 0.27390(2) 0.0700(2) Uani 1 1 d . . . . .
Br56 Br 0.26575(7) 0.50360(8) 0.77987(2) 0.0745(2) Uani 1 1 d . . . . .
O22 O 0.6523(3) 0.5171(4) 0.57328(9) 0.0424(7) Uani 1 1 d . . . . .
O55 O 0.6467(3) 0.3478(4) 1.08070(10) 0.0526(8) Uani 1 1 d . . . . .
O19 O 0.4787(3) 0.4641(4) 0.52785(10) 0.0489(8) Uani 1 1 d . . . . .
O52 O 0.4816(4) 0.2925(4) 1.03288(11) 0.0571(9) Uani 1 1 d . . . . .
O21 O 0.5034(3) 0.7162(4) 0.55087(10) 0.0438(7) Uani 1 1 d . . . . .
O54 O 0.5040(4) 0.5452(4) 1.05454(10) 0.0488(8) Uani 1 1 d . . . . .
C53 C 0.5414(5) 0.4117(6) 1.05628(15) 0.0444(11) Uani 1 1 d . . . . .
C20 C 0.5418(4) 0.5832(6) 0.55084(13) 0.0371(10) Uani 1 1 d . . . . .
C24 C 0.7446(4) 0.6196(5) 0.60146(12) 0.0355(9) Uani 1 1 d . . . . .
H24 H 0.726857 0.732240 0.593852 0.043 Uiso 1 1 calc R U . . .
C1 C 0.1134(4) 0.5419(5) 0.44376(12) 0.0316(8) Uani 1 1 d . . . . .
C34 C 0.1179(4) 0.3637(5) 0.94830(12) 0.0355(9) Uani 1 1 d . . . . .
C36 C -0.0159(5) 0.4395(5) 0.87672(13) 0.0416(10) Uani 1 1 d . . . . .
C51 C 0.2477(4) 0.4486(5) 0.94336(13) 0.0367(9) Uani 1 1 d . . . . .
H51 H 0.252864 0.519655 0.920102 0.044 Uiso 1 1 calc R U . . .
C2 C -0.0158(4) 0.5611(5) 0.41578(13) 0.0360(9) Uani 1 1 d . . . . .
C29 C 0.8982(4) 0.5736(6) 0.59235(14) 0.0435(10) Uani 1 1 d . . . . .
H29A H 0.909538 0.458634 0.595849 0.052 Uiso 1 1 calc R U . . .
H29B H 0.915702 0.600007 0.562287 0.052 Uiso 1 1 calc R U . . .
C17 C 0.3630(4) 0.6062(5) 0.46724(13) 0.0364(9) Uani 1 1 d . . . . .
H17 H 0.448496 0.665187 0.463827 0.044 Uiso 1 1 calc R U . . .
C57 C 0.7396(5) 0.4516(6) 1.10830(14) 0.0433(10) Uani 1 1 d . . . . .
H57 H 0.719981 0.563931 1.100736 0.052 Uiso 1 1 calc R U . . .
C18 C 0.2446(4) 0.6254(5) 0.43916(12) 0.0335(9) Uani 1 1 d . . . . .
H18 H 0.250428 0.696543 0.415938 0.040 Uiso 1 1 calc R U . . .
C35 C -0.0126(4) 0.3802(5) 0.92021(13) 0.0370(9) Uani 1 1 d . . . . .
C44 C -0.1452(5) 0.3318(6) 0.93621(15) 0.0470(11) Uani 1 1 d . . . . .
C8 C -0.1525(4) 0.6539(6) 0.34972(15) 0.0461(11) Uani 1 1 d . . . . .
C3 C -0.0179(4) 0.6176(5) 0.37213(13) 0.0374(9) Uani 1 1 d . . . . .
C25 C 0.7111(4) 0.5903(6) 0.64770(13) 0.0389(10) Uani 1 1 d . . . . .
H25 H 0.724634 0.475404 0.653207 0.047 Uiso 1 1 calc R U . . .
C4 C 0.1070(5) 0.6219(6) 0.34784(13) 0.0409(10) Uani 1 1 d . . . . .
H4 H 0.198374 0.593413 0.360945 0.049 Uiso 1 1 calc R U . . .
C62 C 0.8917(5) 0.4090(6) 1.09877(16) 0.0520(12) Uani 1 1 d . . . . .
H62A H 0.907746 0.437096 1.068713 0.062 Uiso 1 1 calc R U . . .
H62B H 0.904352 0.294058 1.101802 0.062 Uiso 1 1 calc R U . . .
C37 C 0.1084(5) 0.4474(6) 0.85287(13) 0.0436(10) Uani 1 1 d . . . . .
H37 H 0.199698 0.418199 0.865919 0.052 Uiso 1 1 calc R U . . .
C28 C 1.0095(4) 0.6565(6) 0.62198(14) 0.0439(10) Uani 1 1 d . . . . .
H28 H 1.001478 0.771775 0.616226 0.053 Uiso 1 1 calc R U . . .
C61 C 1.0038(5) 0.4917(7) 1.12825(17) 0.0559(12) Uani 1 1 d . . . . .
H61 H 0.994327 0.607201 1.123158 0.067 Uiso 1 1 calc R U . . .
C11 C -0.1483(4) 0.5132(6) 0.43159(14) 0.0443(10) Uani 1 1 d . . . . .
C47 C 0.1105(5) 0.2699(5) 0.98533(13) 0.0435(10) Uani 1 1 d . . . . .
C16 C 0.3565(4) 0.4999(6) 0.50065(13) 0.0402(10) Uani 1 1 d . . . . .
C50 C 0.3655(5) 0.4298(6) 0.97152(13) 0.0420(10) Uani 1 1 d . . . . .
H50 H 0.451400 0.487780 0.967710 0.050 Uiso 1 1 calc R U . . .
C41 C -0.1526(5) 0.4731(6) 0.85486(15) 0.0519(12) Uani 1 1 d . . . . .
C26 C 0.8233(4) 0.6765(7) 0.67677(13) 0.0500(12) Uani 1 1 d . . . . .
H26A H 0.812063 0.791011 0.672283 0.060 Uiso 1 1 calc R U . . .
H26B H 0.805435 0.653705 0.707036 0.060 Uiso 1 1 calc R U . . .
C27 C 0.9772(4) 0.6291(7) 0.66826(14) 0.0516(12) Uani 1 1 d . . . . .
H27A H 1.045816 0.690634 0.687104 0.062 Uiso 1 1 calc R U . . .
H27B H 0.991346 0.516674 0.675300 0.062 Uiso 1 1 calc R U . . .
C38 C 0.0988(6) 0.4967(6) 0.81120(13) 0.0535(12) Uani 1 1 d . . . . .
C42 C -0.2812(6) 0.4422(7) 0.8751(2) 0.0641(15) Uani 1 1 d . . . . .
H42 H -0.371105 0.474812 0.861819 0.077 Uiso 1 1 calc R U . . .
C30 C 0.5540(4) 0.6308(7) 0.65734(14) 0.0466(11) Uani 1 1 d . . . . .
H30 H 0.490318 0.586890 0.633279 0.056 Uiso 1 1 calc R U . . .
C60 C 0.9733(5) 0.4596(7) 1.17456(17) 0.0603(14) Uani 1 1 d . . . . .
H60A H 1.042295 0.519692 1.193616 0.072 Uiso 1 1 calc R U . . .
H60B H 0.988009 0.346576 1.180763 0.072 Uiso 1 1 calc R U . . .
C48 C 0.2359(6) 0.2476(6) 1.01286(14) 0.0499(12) Uani 1 1 d . . . . .
H48 H 0.233911 0.177647 1.036465 0.060 Uiso 1 1 calc R U . . .
C63 C 0.5489(5) 0.4614(7) 1.16454(17) 0.0545(12) Uani 1 1 d . . . . .
H63 H 0.485204 0.416843 1.140582 0.065 Uiso 1 1 calc R U . . .
C9 C -0.2824(5) 0.6258(7) 0.37020(19) 0.0602(14) Uani 1 1 d . . . . .
H9 H -0.371814 0.659430 0.356803 0.072 Uiso 1 1 calc R U . . .
C14 C 0.1074(4) 0.4456(5) 0.48080(13) 0.0381(9) Uani 1 1 d . . . . .
C10 C -0.2811(5) 0.5524(7) 0.40823(17) 0.0553(13) Uani 1 1 d . . . . .
H10 H -0.370203 0.525975 0.419883 0.066 Uiso 1 1 calc R U . . .
C49 C 0.3595(5) 0.3271(6) 1.00530(14) 0.0462(11) Uani 1 1 d . . . . .
C58 C 0.7065(5) 0.4211(6) 1.15495(14) 0.0434(10) Uani 1 1 d . . . . .
H58 H 0.719667 0.306025 1.160191 0.052 Uiso 1 1 calc R U . . .
C32 C 0.5252(5) 0.8055(8) 0.65854(19) 0.0648(15) Uani 1 1 d . . . . .
H32A H 0.583907 0.852890 0.682271 0.097 Uiso 1 1 calc R U . . .
H32B H 0.422574 0.823811 0.662661 0.097 Uiso 1 1 calc R U . . .
H32C H 0.550553 0.853076 0.631464 0.097 Uiso 1 1 calc R U . . .
C5 C 0.0965(5) 0.6667(7) 0.30588(13) 0.0503(11) Uani 1 1 d . . . . .
C6 C -0.0337(6) 0.7097(6) 0.28490(16) 0.0571(13) Uani 1 1 d . . . . .
H6 H -0.037612 0.744179 0.255974 0.069 Uiso 1 1 calc R U . . .
C45 C -0.1479(6) 0.2439(7) 0.97418(17) 0.0576(14) Uani 1 1 d . . . . .
H45 H -0.237969 0.210687 0.984024 0.069 Uiso 1 1 calc R U . . .
C43 C -0.2788(5) 0.3680(7) 0.91262(18) 0.0588(14) Uani 1 1 d . . . . .
H43 H -0.367529 0.338247 0.924027 0.071 Uiso 1 1 calc R U . . .
C15 C 0.2329(5) 0.4210(6) 0.50796(14) 0.0427(10) Uani 1 1 d . . . . .
H15 H 0.230939 0.349552 0.531237 0.051 Uiso 1 1 calc R U . . .
C59 C 0.8193(5) 0.5054(8) 1.18385(14) 0.0568(13) Uani 1 1 d . . . . .
H59A H 0.802922 0.480428 1.214086 0.068 Uiso 1 1 calc R U . . .
H59B H 0.807513 0.620088 1.179984 0.068 Uiso 1 1 calc R U . . .
C66 C 1.1572(6) 0.4425(8) 1.1183(2) 0.0800(19) Uani 1 1 d . . . . .
H66A H 1.167683 0.328720 1.121873 0.120 Uiso 1 1 calc R U . . .
H66B H 1.227386 0.496285 1.137893 0.120 Uiso 1 1 calc R U . . .
H66C H 1.174763 0.471104 1.088688 0.120 Uiso 1 1 calc R U . . .
C7 C -0.1554(6) 0.7011(6) 0.30688(17) 0.0576(13) Uani 1 1 d . . . . .
H7 H -0.245448 0.728053 0.292658 0.069 Uiso 1 1 calc R U . . .
C12 C -0.1517(5) 0.4244(6) 0.46953(15) 0.0507(13) Uani 1 1 d . . . . .
H12 H -0.242034 0.393144 0.479575 0.061 Uiso 1 1 calc R U . . .
C13 C -0.0269(5) 0.3827(6) 0.49202(15) 0.0492(12) Uani 1 1 d . . . . .
H13 H -0.029886 0.311260 0.515280 0.059 Uiso 1 1 calc R U . . .
C46 C -0.0235(6) 0.2060(7) 0.99696(17) 0.0592(14) Uani 1 1 d . . . . .
H46 H -0.025794 0.136694 1.020702 0.071 Uiso 1 1 calc R U . . .
C39 C -0.0327(8) 0.5392(7) 0.79037(17) 0.0709(17) Uani 1 1 d . . . . .
H39 H -0.037136 0.575514 0.761605 0.085 Uiso 1 1 calc R U . . .
C65 C 0.5192(6) 0.6338(8) 1.1658(2) 0.0728(16) Uani 1 1 d . . . . .
H65A H 0.576831 0.681250 1.189775 0.109 Uiso 1 1 calc R U . . .
H65B H 0.416272 0.651143 1.169669 0.109 Uiso 1 1 calc R U . . .
H65C H 0.545162 0.682023 1.138903 0.109 Uiso 1 1 calc R U . . .
C33 C 1.1634(5) 0.6048(8) 0.61257(19) 0.0637(15) Uani 1 1 d . . . . .
H33A H 1.175219 0.492737 0.619010 0.095 Uiso 1 1 calc R U . . .
H33B H 1.233870 0.665330 0.630429 0.095 Uiso 1 1 calc R U . . .
H33C H 1.179152 0.623187 0.582281 0.095 Uiso 1 1 calc R U . . .
C40 C -0.1549(7) 0.5272(7) 0.81243(17) 0.0666(15) Uani 1 1 d . . . . .
H40 H -0.244922 0.556627 0.798551 0.080 Uiso 1 1 calc R U . . .
C31 C 0.5109(6) 0.5513(10) 0.69784(19) 0.081(2) Uani 1 1 d . . . . .
H31A H 0.531569 0.438733 0.696249 0.122 Uiso 1 1 calc R U . . .
H31B H 0.407291 0.566919 0.700972 0.122 Uiso 1 1 calc R U . . .
H31C H 0.565913 0.596831 0.722570 0.122 Uiso 1 1 calc R U . . .
C64 C 0.5065(7) 0.3827(11) 1.2053(2) 0.099(3) Uani 1 1 d . . . . .
H64A H 0.527582 0.270130 1.203955 0.148 Uiso 1 1 calc R U . . .
H64B H 0.402891 0.397938 1.208539 0.148 Uiso 1 1 calc R U . . .
H64C H 0.561604 0.429061 1.229924 0.148 Uiso 1 1 calc R U . . .

loop_
_atom_site_aniso_label
_atom_site_aniso_U_11
_atom_site_aniso_U_22
_atom_site_aniso_U_33
_atom_site_aniso_U_23
_atom_site_aniso_U_13
_atom_site_aniso_U_12
Br23 0.0862(4) 0.0798(5) 0.0455(3) 0.0066(3) 0.0163(2) -0.0041(3)
Br56 0.1092(5) 0.0750(5) 0.0417(2) -0.0053(3) 0.0231(3) -0.0335(4)
O22 0.0408(15) 0.0371(17) 0.0478(15) -0.0013(15) -0.0094(12) 0.0065(13)
O55 0.0598(18) 0.0392(19) 0.0561(18) -0.0036(16) -0.0172(15) 0.0067(16)
O19 0.0539(18) 0.0349(18) 0.0552(17) -0.0068(15) -0.0197(14) 0.0058(15)
O52 0.069(2) 0.0370(19) 0.062(2) -0.0066(16) -0.0250(16) 0.0060(16)
O21 0.0435(16) 0.0368(19) 0.0495(17) 0.0017(14) -0.0100(13) 0.0044(14)
O54 0.0593(19) 0.034(2) 0.0519(18) -0.0022(14) -0.0107(14) 0.0031(15)
C53 0.052(3) 0.040(3) 0.041(2) -0.001(2) -0.006(2) 0.001(2)
C20 0.040(2) 0.037(3) 0.034(2) -0.0016(18) -0.0009(17) 0.0028(19)
C24 0.036(2) 0.031(2) 0.0382(19) 0.0010(17) -0.0071(15) 0.0030(18)
C1 0.0296(18) 0.029(2) 0.0367(18) -0.0058(16) 0.0044(15) 0.0014(16)
C34 0.045(2) 0.026(2) 0.0365(19) -0.0046(17) 0.0072(16) -0.0033(18)
C36 0.054(3) 0.033(3) 0.038(2) -0.0064(18) -0.0001(19) -0.007(2)
C51 0.040(2) 0.032(2) 0.039(2) -0.0045(17) 0.0080(17) -0.0009(18)
C2 0.031(2) 0.034(2) 0.043(2) -0.0106(18) 0.0019(16) -0.0035(17)
C29 0.039(2) 0.043(3) 0.049(2) 0.006(2) 0.0049(18) 0.001(2)
C17 0.0307(19) 0.038(2) 0.040(2) -0.0048(18) 0.0001(15) 0.0024(18)
C57 0.048(2) 0.032(2) 0.048(2) -0.003(2) -0.0085(19) -0.004(2)
C18 0.0321(19) 0.032(2) 0.0365(18) -0.0016(17) 0.0043(15) -0.0013(17)
C35 0.043(2) 0.028(2) 0.040(2) -0.0071(17) 0.0055(17) -0.0065(18)
C44 0.044(2) 0.045(3) 0.053(2) -0.013(2) 0.0098(19) -0.008(2)
C8 0.040(2) 0.037(3) 0.059(2) -0.006(2) -0.0117(19) -0.001(2)
C3 0.039(2) 0.031(2) 0.041(2) -0.0083(18) -0.0060(17) -0.0006(18)
C25 0.033(2) 0.042(3) 0.041(2) 0.0058(19) 0.0010(16) 0.0027(18)
C4 0.043(2) 0.038(3) 0.040(2) -0.0041(19) -0.0012(17) 0.000(2)
C62 0.059(3) 0.045(3) 0.052(3) 0.007(2) 0.006(2) 0.002(2)
C37 0.059(3) 0.038(3) 0.0339(19) -0.0043(18) 0.0012(18) -0.008(2)
C28 0.033(2) 0.043(3) 0.055(2) 0.011(2) 0.0021(17) 0.000(2)
C61 0.049(3) 0.041(3) 0.077(3) 0.007(3) -0.001(2) -0.005(2)
C11 0.034(2) 0.044(3) 0.056(2) -0.017(2) 0.0073(18) -0.006(2)
C47 0.061(3) 0.035(3) 0.035(2) -0.0003(18) 0.0066(19) -0.008(2)
C16 0.038(2) 0.039(3) 0.041(2) -0.010(2) -0.0107(16) 0.004(2)
C50 0.043(2) 0.042(3) 0.041(2) -0.0066(19) 0.0040(18) -0.002(2)
C41 0.059(3) 0.039(3) 0.056(3) -0.009(2) -0.012(2) -0.001(2)
C26 0.047(2) 0.066(4) 0.036(2) -0.002(2) -0.0022(17) 0.007(2)
C27 0.039(2) 0.064(4) 0.050(2) 0.008(2) -0.0114(18) 0.001(2)
C38 0.086(4) 0.039(3) 0.035(2) -0.007(2) 0.005(2) -0.013(3)
C42 0.046(3) 0.062(4) 0.082(4) -0.016(3) -0.010(3) -0.003(3)
C30 0.033(2) 0.059(3) 0.048(2) 0.005(2) 0.0032(17) 0.009(2)
C60 0.055(3) 0.059(4) 0.065(3) -0.003(3) -0.018(2) 0.005(3)
C48 0.073(3) 0.038(3) 0.038(2) 0.0030(19) -0.003(2) -0.002(2)
C63 0.055(3) 0.050(3) 0.060(3) 0.004(2) 0.009(2) 0.010(2)
C9 0.037(2) 0.061(4) 0.081(4) -0.017(3) -0.015(2) 0.003(2)
C14 0.041(2) 0.036(2) 0.037(2) -0.0030(18) 0.0050(17) -0.0059(19)
C10 0.031(2) 0.065(4) 0.069(3) -0.019(3) 0.001(2) -0.008(2)
C49 0.053(3) 0.039(3) 0.045(2) -0.006(2) -0.0119(19) 0.005(2)
C58 0.048(2) 0.038(3) 0.045(2) 0.0065(19) -0.0008(19) 0.0036(19)
C32 0.048(3) 0.072(4) 0.073(3) -0.015(3) -0.001(2) 0.019(3)
C5 0.069(3) 0.041(3) 0.040(2) -0.004(2) -0.002(2) -0.003(3)
C6 0.082(4) 0.044(3) 0.043(2) 0.000(2) -0.015(2) 0.006(3)
C45 0.058(3) 0.059(4) 0.058(3) -0.012(2) 0.019(2) -0.021(3)
C43 0.040(2) 0.064(4) 0.072(3) -0.019(3) 0.006(2) -0.013(2)
C15 0.054(3) 0.038(3) 0.036(2) 0.0013(18) -0.0018(18) -0.002(2)
C59 0.058(3) 0.064(4) 0.047(2) -0.006(3) -0.009(2) 0.004(3)
C66 0.055(3) 0.065(4) 0.121(6) 0.013(4) 0.012(3) -0.006(3)
C7 0.061(3) 0.047(3) 0.062(3) 0.002(2) -0.021(2) 0.004(2)
C12 0.043(2) 0.058(3) 0.052(3) -0.014(2) 0.015(2) -0.021(2)
C13 0.054(3) 0.048(3) 0.047(3) -0.002(2) 0.015(2) -0.015(2)
C46 0.082(4) 0.046(3) 0.050(3) -0.004(2) 0.014(3) -0.024(3)
C39 0.116(5) 0.052(4) 0.042(2) 0.003(2) -0.015(3) -0.007(3)
C65 0.062(3) 0.062(4) 0.094(4) -0.007(4) 0.002(3) 0.014(3)
C33 0.041(3) 0.070(4) 0.080(4) 0.015(3) 0.006(2) 0.004(3)
C40 0.082(4) 0.055(4) 0.059(3) 0.000(3) -0.025(3) 0.004(3)
C31 0.055(3) 0.123(6) 0.069(3) 0.025(4) 0.024(3) 0.020(3)
C64 0.083(4) 0.115(7) 0.102(5) 0.032(5) 0.043(4) 0.038(4)

loop_
_atom_type_symbol
_atom_type_description
_atom_type_scat_dispersion_real
_atom_type_scat_dispersion_imag
_atom_type_scat_source
C C 0.0181 0.0091 'International Tables Vol C Tables 4.2.6.8 and 6.1.1.4'
H H 0.0000 0.0000 'International Tables Vol C Tables 4.2.6.8 and 6.1.1.4'
Br Br -0.6763 1.2805 'International Tables Vol C Tables 4.2.6.8 and 6.1.1.4'
O O 0.0492 0.0322 'International Tables Vol C Tables 4.2.6.8 and 6.1.1.4'

loop_
_geom_angle_atom_site_label_1
_geom_angle_atom_site_label_2
_geom_angle_atom_site_label_3
_geom_angle
_geom_angle_site_symmetry_1
_geom_angle_site_symmetry_3
_geom_angle_publ_flag
C20 O22 C24 117.6(3) . . ?
C53 O55 C57 118.4(4) . . ?
C20 O19 C16 117.6(4) . . ?
C53 O52 C49 117.5(4) . . ?
O55 C53 O52 105.5(4) . . ?
O54 C53 O55 128.6(4) . . ?
O54 C53 O52 125.8(4) . . ?
O22 C20 O19 104.8(4) . . ?
O21 C20 O22 128.6(4) . . ?
O21 C20 O19 126.5(4) . . ?
O22 C24 C29 104.5(3) . . ?
O22 C24 C25 109.1(3) . . ?
C25 C24 C29 112.6(3) . . ?
C18 C1 C2 124.2(4) . . ?
C18 C1 C14 116.5(3) . . ?
C14 C1 C2 119.0(3) . . ?
C51 C34 C35 124.2(4) . . ?
C47 C34 C51 117.5(4) . . ?
C47 C34 C35 118.0(4) . . ?
C37 C36 C35 122.7(4) . . ?
C37 C36 C41 117.7(4) . . ?
C41 C36 C35 119.1(4) . . ?
C50 C51 C34 121.2(4) . . ?
C3 C2 C1 124.8(3) . . ?
C11 C2 C1 117.4(4) . . ?
C11 C2 C3 117.7(4) . . ?
C28 C29 C24 112.0(4) . . ?
C18 C17 C16 119.4(4) . . ?
O55 C57 C62 105.1(4) . . ?
O55 C57 C58 108.2(4) . . ?
C62 C57 C58 113.1(4) . . ?
C17 C18 C1 122.0(4) . . ?
C36 C35 C34 124.7(4) . . ?
C44 C35 C34 117.7(4) . . ?
C44 C35 C36 117.6(4) . . ?
C35 C44 C43 119.7(5) . . ?
C45 C44 C35 120.9(4) . . ?
C45 C44 C43 119.3(4) . . ?
C9 C8 C3 118.8(4) . . ?
C7 C8 C3 119.9(4) . . ?
C7 C8 C9 121.0(4) . . ?
C8 C3 C2 119.8(4) . . ?
C4 C3 C2 123.2(4) . . ?
C4 C3 C8 116.5(4) . . ?
C24 C25 C26 108.5(3) . . ?
C24 C25 C30 113.5(3) . . ?
C26 C25 C30 113.1(4) . . ?
C5 C4 C3 120.6(4) . . ?
C57 C62 C61 112.5(4) . . ?
C38 C37 C36 120.7(4) . . ?
C29 C28 C33 110.7(4) . . ?
C27 C28 C29 110.2(4) . . ?
C27 C28 C33 112.2(4) . . ?
C62 C61 C66 111.0(5) . . ?
C60 C61 C62 109.6(4) . . ?
C60 C61 C66 112.0(5) . . ?
C2 C11 C10 119.5(4) . . ?
C12 C11 C2 120.9(4) . . ?
C12 C11 C10 119.5(4) . . ?
C34 C47 C48 119.7(4) . . ?
C34 C47 C46 120.9(4) . . ?
C48 C47 C46 119.3(4) . . ?
C17 C16 O19 121.8(4) . . ?
C15 C16 O19 116.5(4) . . ?
C15 C16 C17 121.7(4) . . ?
C51 C50 C49 120.0(4) . . ?
C42 C41 C36 119.7(5) . . ?
C40 C41 C36 118.7(5) . . ?
C40 C41 C42 121.5(5) . . ?
C27 C26 C25 112.3(4) . . ?
C28 C27 C26 111.6(3) . . ?
C37 C38 Br56 119.9(4) . . ?
C37 C38 C39 122.0(5) . . ?
C39 C38 Br56 118.1(4) . . ?
C43 C42 C41 121.1(5) . . ?
C32 C30 C25 113.2(4) . . ?
C31 C30 C25 111.3(4) . . ?
C31 C30 C32 111.3(5) . . ?
C61 C60 C59 111.5(4) . . ?
C49 C48 C47 119.7(4) . . ?
C65 C63 C58 113.6(5) . . ?
C65 C63 C64 110.8(6) . . ?
C64 C63 C58 111.2(4) . . ?
C10 C9 C8 121.1(4) . . ?
C15 C14 C1 120.2(4) . . ?
C15 C14 C13 119.8(4) . . ?
C13 C14 C1 119.8(4) . . ?
C9 C10 C11 121.5(4) . . ?
C50 C49 O52 122.3(4) . . ?
C48 C49 O52 116.1(4) . . ?
C48 C49 C50 121.5(4) . . ?
C57 C58 C63 113.2(4) . . ?
C59 C58 C57 108.4(4) . . ?
C59 C58 C63 113.8(4) . . ?
C4 C5 Br23 119.3(3) . . ?
C4 C5 C6 122.5(5) . . ?
C6 C5 Br23 118.1(4) . . ?
C7 C6 C5 118.1(5) . . ?
C46 C45 C44 120.8(5) . . ?
C42 C43 C44 121.5(5) . . ?
C16 C15 C14 119.8(4) . . ?
C58 C59 C60 112.6(4) . . ?
C6 C7 C8 122.2(4) . . ?
C13 C12 C11 120.9(4) . . ?
C12 C13 C14 120.2(5) . . ?
C45 C46 C47 120.1(5) . . ?
C40 C39 C38 118.2(5) . . ?
C39 C40 C41 122.5(5) . . ?

loop_
_geom_bond_atom_site_label_1
_geom_bond_atom_site_label_2
_geom_bond_distance
_geom_bond_site_symmetry_2
_geom_bond_publ_flag
Br23 C5 1.899(5) . ?
Br56 C38 1.881(5) . ?
O22 C20 1.331(5) . ?
O22 C24 1.476(5) . ?
O55 C53 1.320(6) . ?
O55 C57 1.476(5) . ?
O19 C20 1.356(5) . ?
O19 C16 1.408(5) . ?
O52 C53 1.351(6) . ?
O52 C49 1.412(5) . ?
O21 C20 1.188(5) . ?
O54 C53 1.189(6) . ?
C24 C29 1.520(6) . ?
C24 C25 1.518(5) . ?
C1 C2 1.448(6) . ?
C1 C18 1.423(5) . ?
C1 C14 1.424(6) . ?
C34 C51 1.420(6) . ?
C34 C35 1.458(6) . ?
C34 C47 1.412(6) . ?
C36 C35 1.450(6) . ?
C36 C37 1.412(7) . ?
C36 C41 1.431(7) . ?
C51 C50 1.370(6) . ?
C2 C3 1.447(6) . ?
C2 C11 1.412(6) . ?
C29 C28 1.519(6) . ?
C17 C18 1.373(5) . ?
C17 C16 1.387(6) . ?
C57 C62 1.502(7) . ?
C57 C58 1.531(6) . ?
C35 C44 1.416(6) . ?
C44 C45 1.405(7) . ?
C44 C43 1.436(7) . ?
C8 C3 1.427(6) . ?
C8 C9 1.417(7) . ?
C8 C7 1.398(7) . ?
C3 C4 1.422(6) . ?
C25 C26 1.527(6) . ?
C25 C30 1.544(5) . ?
C4 C5 1.364(6) . ?
C62 C61 1.520(7) . ?
C37 C38 1.367(6) . ?
C28 C27 1.514(6) . ?
C28 C33 1.538(6) . ?
C61 C60 1.517(7) . ?
C61 C66 1.533(8) . ?
C11 C10 1.431(7) . ?
C11 C12 1.409(7) . ?
C47 C48 1.417(7) . ?
C47 C46 1.423(7) . ?
C16 C15 1.359(6) . ?
C50 C49 1.375(7) . ?
C41 C42 1.408(8) . ?
C41 C40 1.404(7) . ?
C26 C27 1.521(6) . ?
C38 C39 1.394(8) . ?
C42 C43 1.332(8) . ?
C30 C32 1.513(8) . ?
C30 C31 1.511(7) . ?
C60 C59 1.524(7) . ?
C48 C49 1.364(7) . ?
C63 C58 1.547(7) . ?
C63 C65 1.495(8) . ?
C63 C64 1.514(8) . ?
C9 C10 1.343(8) . ?
C14 C15 1.414(6) . ?
C14 C13 1.418(6) . ?
C58 C59 1.520(7) . ?
C5 C6 1.387(7) . ?
C6 C7 1.357(8) . ?
C45 C46 1.357(8) . ?
C12 C13 1.364(7) . ?
C39 C40 1.366(9) . ?
